data_2100892
loop_
_publ_author_name
'Arjunan, P.'
'Arora, S. K.'
'Chalody, W.'

_publ_section_title
;
 Structural studies on DNA-binding drugs: crystal structure and
 molecular dynamics studies of triazoloacridinones
;
_journal_issue 1
_journal_name_full 'Acta Crystallographica Section B'
_journal_page_first 96
_journal_page_last 101
_journal_paper_doi 10.1107/S0108768192006517
_journal_volume 49
_journal_year 1993
_chemical_formula_sum 'C17 H17 N5 O2'
_chemical_formula_weight 323.4
_space_group_IT_number 14
_space_group_name_Hall '-P 2yn'
_space_group_name_H-M_alt 'P 1 21/n 1'
_symmetry_cell_setting monoclinic
_symmetry_space_group_name_H-M 'P 1 21/n 1'
_cell_angle_alpha 90
_cell_angle_beta 98.590(10)
_cell_angle_gamma 90
_cell_formula_units_Z 4
_cell_length_a 15.823(2)
_cell_length_b 5.7900(10)
_cell_length_c 16.856(2)
_cell_volume 1526.9(4)
_diffrn_radiation_type Cu
_diffrn_radiation_wavelength 1.54178
_exptl_absorpt_coefficient_mu 0.75
_exptl_crystal_density_diffrn 1.404
_exptl_crystal_F_000 680
_cod_data_source_file hh0624.cif
_cod_data_source_block hh0624b
_cod_original_cell_volume 1526.9(2)
_cod_original_sg_symbol_H-M 'P 21/n'
_cod_database_code 2100892

loop_
_space_group_symop_id
_space_group_symop_operation_xyz
1 x,y,z
2 -x+1/2,y+1/2,-z+1/2
3 -x,-y,-z
4 x+1/2,-y+1/2,z+1/2

loop_
_atom_site_label
_atom_site_fract_x
_atom_site_fract_y
_atom_site_fract_z
N1 .1563(2) .1631(8) -.0878(3)
C2 .1859(3) .4636(10) -.1562(3)
C3 .2420(4) .6214(10) -.1838(3)
C4 .3284(3) .5905(10) -.1623(3)
C5 .3641(3) .4056(9) -.1110(3)
C6 .3300(3) .0539(9) -.0289(3)
C7 .2717(3) -.2615(10) .0463(3)
C8 .2073(3) -.3945(10) .0678(3)
C9 .1225(3) -.3439(11) .0342(3)
C10 .1039(4) -.1626(11) -.0170(3)
C11 .2219(3) .2897(9) -.1074(3)
C12 .3084(3) .2469(9) -.0818(3)
C13 .1700(3) -.0280(9) -.0366(3)
C14 .2556(3) -.0769(9) -.0064(3)
N15 .0796(3) .2570(9) -.1251(3)
N16 .0983(3) .4386(9) -.1661(3)
O17 .4046(2) -.0039(6) -.0032(2)
O18 .2222(3) -.5764(7) .1188(3)
N19 .4493(3) .3801(8) -.0900(3)
C20 .5133(3) .5407(11) -.1112(3)
C21 .5412(3) .4737(10) -.1912(3)
N22 .6181(3) .5962(8) -.2071(3)
C23 .6406(5) .5020(15) -.2823(5)
C24 .6045(4) .8446(11) -.2117(5)

loop_
_geom_angle_atom_site_label_1
_geom_angle_atom_site_label_2
_geom_angle_atom_site_label_3
_geom_angle
C13 N1 C11 122.7(4)
N15 N1 C11 109.1(5)
N15 N1 C13 129.2(4)
C3 C2 C11 116.9(5)
N16 C2 C11 108.4(5)
N16 C2 C3 134.7(6)
C2 C3 C4 118.9(6)
C3 C4 C5 122.8(6)
C12 C5 N19 119.2(5)
C4 C5 N19 121.8(5)
C4 C5 C12 119.0(5)
C12 C6 O17 123.2(5)
C14 C6 O17 121.0(5)
C14 C6 C12 115.3(4)
C8 C7 C14 122.0(5)
C7 C8 O18 122.6(5)
C9 C8 O18 118.8(5)
C7 C8 C9 118.6(6)
C8 C9 C10 121.2(6)
C9 C10 C13 119.1(5)
N1 C11 C12 125.6(5)
N1 C11 C2 106.3(4)
C2 C11 C12 128.1(5)
C6 C12 C11 117.5(5)
C5 C12 C6 128.2(4)
C5 C12 C11 114.3(5)
N1 C13 C14 115.8(4)
N1 C13 C10 122.7(5)
C10 C13 C14 121.5(5)
C6 C14 C13 124.0(5)
C6 C14 C7 118.4(5)
C7 C14 C13 117.5(5)
N1 N15 N16 107.5(4)
C2 N16 N15 108.7(5)
C5 N19 C20 124.7(5)
N19 C20 C21 110.9(5)
C20 C21 N22 113.3(5)
C21 N22 C23 107.0(5)
C21 N22 C24 111.6(5)
C23 N22 C24 111.9(6)

loop_
_geom_bond_atom_site_label_1
_geom_bond_atom_site_label_2
_geom_bond_distance
N1 C11 1.351(6)
N1 C13 1.400(7)
N1 N15 1.391(6)
C2 C11 1.369(8)
C2 C3 1.401(7)
C2 N16 1.379(7)
C3 C4 1.379(9)
C4 C5 1.438(8)
C5 N19 1.350(8)
C5 C12 1.412(6)
C6 O17 1.241(7)
C6 C12 1.439(8)
C6 C14 1.496(6)
C7 C14 1.389(8)
C7 C8 1.369(7)
C8 O18 1.358(8)
C8 C9 1.407(8)
C9 C10 1.363(9)
C10 C13 1.383(7)
C11 C12 1.395(8)
C13 C14 1.403(8)
N15 N16 1.316(7)
N19 C20 1.458(7)
C20 C21 1.530(7)
C21 N22 1.467(7)
N22 C23 1.472(9)
N22 C24 1.455(8)
